data_4101951
loop_
_publ_author_name
'Yuetao Zhang'
'Yalan Ning'
'Lucia Caporaso'
'Luigi Cavallo'
'Eugene Y.-X. Chen'

_publ_section_title
;
 Catalyst-Site-Controlled Coordination Polymerization of Polar Vinyl
 Monomers to Highly Syndiotactic Polymers
;
_journal_name_full 'Journal of the American Chemical Society'
_journal_page_first 2695
_journal_page_last 2709
_journal_paper_doi 10.1021/ja908818y
_journal_volume 132
_journal_year 2010
_chemical_formula_sum 'C55 H56 O4 Zr'
_chemical_formula_weight 872.22
_chemical_name_systematic
;

 ?

;
_space_group_IT_number 14
_symmetry_cell_setting monoclinic
_symmetry_space_group_name_Hall '-P 2ybc'
_symmetry_space_group_name_H-M 'P 1 21/c 1'
_atom_sites_solution_hydrogens geom
_atom_sites_solution_primary direct
_atom_sites_solution_secondary difmap
_audit_creation_method 'Bruker SHELXTL'
_cell_angle_alpha 90.00
_cell_angle_beta 93.213(2)
_cell_angle_gamma 90.00
_cell_formula_units_Z 4
_cell_length_a 9.5340(9)
_cell_length_b 11.8513(12)
_cell_length_c 41.303(4)
_cell_measurement_reflns_used 6146
_cell_measurement_temperature 100(2)
_cell_volume 4659.5(8)
_computing_cell_refinement 'Bruker SMART'
_computing_data_collection 'Bruker SMART'
_computing_data_reduction 'Bruker SAINT'
_computing_molecular_graphics 'Bruker SHELXTL'
_computing_publication_material 'Bruker SHELXTL'
_computing_structure_refinement 'Bruker SHELXTL'
_computing_structure_solution 'Bruker SHELXTL'
_diffrn_ambient_temperature 100(2)
_diffrn_measured_fraction_theta_full 0.797
_diffrn_measured_fraction_theta_max 0.797
_diffrn_measurement_device_type 'Bruker Apex2 CCD area detector'
_diffrn_measurement_method 'phi and omega scans'
_diffrn_radiation_monochromator graphite
_diffrn_radiation_source 'fine-focus sealed tube'
_diffrn_radiation_type MoK\a
_diffrn_radiation_wavelength 0.71073
_diffrn_reflns_av_R_equivalents 0.0707
_diffrn_reflns_av_sigmaI/netI 0.1092
_diffrn_reflns_limit_h_max 5
_diffrn_reflns_limit_h_min -12
_diffrn_reflns_limit_k_max 13
_diffrn_reflns_limit_k_min -14
_diffrn_reflns_limit_l_max 50
_diffrn_reflns_limit_l_min -43
_diffrn_reflns_number 22617
_diffrn_reflns_theta_full 27.10
_diffrn_reflns_theta_max 27.10
_diffrn_reflns_theta_min 2.27
_exptl_absorpt_coefficient_mu 0.280
_exptl_absorpt_correction_T_max 0.9744
_exptl_absorpt_correction_T_min 0.8818
_exptl_absorpt_correction_type multi-scan
_exptl_absorpt_process_details 'SADABS, Sheldrick, 1997'
_exptl_crystal_colour orange
_exptl_crystal_density_diffrn 1.243
_exptl_crystal_density_meas ?
_exptl_crystal_density_method 'not measured'
_exptl_crystal_description plates
_exptl_crystal_F_000 1832
_exptl_crystal_size_max 0.46
_exptl_crystal_size_mid 0.35
_exptl_crystal_size_min 0.09
_refine_diff_density_max 0.846
_refine_diff_density_min -0.397
_refine_diff_density_rms 0.091
_refine_ls_extinction_method SHELXL
_refine_ls_goodness_of_fit_ref 0.986
_refine_ls_hydrogen_treatment constr
_refine_ls_matrix_type full
_refine_ls_number_parameters 512
_refine_ls_number_reflns 8192
_refine_ls_number_restraints 0
_refine_ls_restrained_S_all 0.986
_refine_ls_R_factor_all 0.1076
_refine_ls_R_factor_gt 0.0555
_refine_ls_shift/su_max 0.001
_refine_ls_shift/su_mean 0.000
_refine_ls_structure_factor_coef Fsqd
_refine_ls_weighting_details 'calc w=1/[\s^2^(Fo^2^)+(0.0758P)^2^+0.0000P] where P=(Fo^2^+2Fc^2^)/3'
_refine_ls_weighting_scheme calc
_refine_ls_wR_factor_gt 0.1279
_refine_ls_wR_factor_ref 0.1517
_reflns_number_gt 5160
_reflns_number_total 8192
_reflns_threshold_expression >2sigma(I)
_cod_data_source_file ja908818y_si_002.cif
_cod_data_source_block ec53
_cod_depositor_comments
;
The following automatic conversions were performed:

'_exptl_crystal_density_meas' value 'not measured' was changed to '?'
- the value is perceived as not measured.

Automatic conversion script
Id: cif_fix_values 3008 2015-01-20 13:52:24Z robertas 
;
_cod_database_code 4101951

loop_
_symmetry_equiv_pos_as_xyz
'x, y, z'
'-x, y+1/2, -z+1/2'
'-x, -y, -z'
'x, -y-1/2, z-1/2'

loop_
_atom_site_label
_atom_site_type_symbol
_atom_site_fract_x
_atom_site_fract_y
_atom_site_fract_z
_atom_site_U_iso_or_equiv
_atom_site_adp_type
_atom_site_occupancy
_atom_site_symmetry_multiplicity
_atom_site_calc_flag
_atom_site_refinement_flags
_atom_site_disorder_assembly
_atom_site_disorder_group
Zr1 Zr 0.35673(4) 0.94898(3) 0.860624(10) 0.01562(14) Uani 1 1 d . . .
O1 O 0.5080(3) 1.0309(2) 0.88479(7) 0.0222(7) Uani 1 1 d . . .
O2 O 0.5536(3) 1.2109(3) 0.90104(8) 0.0339(9) Uani 1 1 d . . .
O3 O 0.2530(3) 0.9033(2) 0.89875(7) 0.0233(7) Uani 1 1 d . . .
O4 O 0.1030(3) 1.0309(3) 0.92062(8) 0.0316(8) Uani 1 1 d . . .
C1 C 0.2661(4) 1.1425(4) 0.84275(11) 0.0191(10) Uani 1 1 d . . .
H1A H 0.2903 1.2159 0.8537 0.023 Uiso 1 1 calc R . .
C2 C 0.3361(4) 1.0942(3) 0.81700(11) 0.0177(10) Uani 1 1 d . . .
H2A H 0.4169 1.1292 0.8063 0.021 Uiso 1 1 calc R . .
C3 C 0.2588(4) 0.9981(4) 0.80526(10) 0.0145(9) Uani 1 1 d . . .
C4 C 0.1427(4) 0.9870(4) 0.82511(10) 0.0174(10) Uani 1 1 d . . .
H4A H 0.0627 0.9333 0.8211 0.021 Uiso 1 1 calc R . .
C5 C 0.1464(4) 1.0760(4) 0.84783(10) 0.0188(10) Uani 1 1 d . . .
H5A H 0.0711 1.0943 0.8629 0.023 Uiso 1 1 calc R . .
C6 C 0.3453(4) 0.7550(3) 0.83249(10) 0.0142(9) Uani 1 1 d . . .
C7 C 0.4493(4) 0.7309(3) 0.85794(10) 0.0155(10) Uani 1 1 d . . .
C8 C 0.5698(4) 0.7994(3) 0.85313(10) 0.0151(10) Uani 1 1 d . . .
C9 C 0.5422(4) 0.8660(3) 0.82456(10) 0.0154(10) Uani 1 1 d . . .
C10 C 0.4021(4) 0.8383(3) 0.81103(10) 0.0134(9) Uani 1 1 d . . .
C11 C 0.4209(4) 0.6476(4) 0.88093(11) 0.0210(10) Uani 1 1 d . . .
H11A H 0.4888 0.6303 0.8979 0.025 Uiso 1 1 calc R . .
C12 C 0.2946(4) 0.5913(4) 0.87879(11) 0.0217(11) Uani 1 1 d . . .
H12A H 0.2780 0.5328 0.8939 0.026 Uiso 1 1 calc R . .
C13 C 0.1886(4) 0.6185(4) 0.85458(11) 0.0186(10) Uani 1 1 d . . .
C14 C 0.2124(4) 0.7003(3) 0.83225(10) 0.0168(10) Uani 1 1 d . . .
H14A H 0.1402 0.7207 0.8165 0.020 Uiso 1 1 calc R . .
C15 C 0.0513(4) 0.5493(4) 0.85323(11) 0.0241(11) Uani 1 1 d . . .
C16 C 0.0903(5) 0.4251(4) 0.84702(13) 0.0362(13) Uani 1 1 d . . .
H16A H 0.1354 0.4193 0.8263 0.054 Uiso 1 1 calc R . .
H16B H 0.0051 0.3787 0.8462 0.054 Uiso 1 1 calc R . .
H16C H 0.1554 0.3984 0.8646 0.054 Uiso 1 1 calc R . .
C17 C -0.0195(5) 0.5580(4) 0.88561(12) 0.0370(13) Uani 1 1 d . . .
H17A H -0.0449 0.6367 0.8896 0.056 Uiso 1 1 calc R . .
H17B H 0.0455 0.5314 0.9032 0.056 Uiso 1 1 calc R . .
H17C H -0.1045 0.5112 0.8847 0.056 Uiso 1 1 calc R . .
C18 C -0.0540(4) 0.5897(4) 0.82598(12) 0.0354(13) Uani 1 1 d . . .
H18A H -0.0798 0.6683 0.8299 0.053 Uiso 1 1 calc R . .
H18B H -0.1383 0.5423 0.8256 0.053 Uiso 1 1 calc R . .
H18C H -0.0107 0.5839 0.8051 0.053 Uiso 1 1 calc R . .
C19 C 0.6437(4) 0.9463(4) 0.81573(11) 0.0183(10) Uani 1 1 d . . .
H19A H 0.6273 0.9925 0.7971 0.022 Uiso 1 1 calc R . .
C20 C 0.7662(4) 0.9558(4) 0.83477(11) 0.0237(11) Uani 1 1 d . . .
H20A H 0.8341 1.0097 0.8290 0.028 Uiso 1 1 calc R . .
C21 C 0.7948(4) 0.8887(4) 0.86242(11) 0.0263(12) Uani 1 1 d . . .
H21A H 0.8813 0.8975 0.8747 0.032 Uiso 1 1 calc R . .
C22 C 0.6995(4) 0.8112(4) 0.87176(11) 0.0239(11) Uani 1 1 d . . .
H22A H 0.7191 0.7657 0.8904 0.029 Uiso 1 1 calc R . .
C23 C 0.3182(4) 0.9037(3) 0.78449(10) 0.0123(9) Uani 1 1 d . . .
C24 C 0.2033(4) 0.8333(3) 0.76629(10) 0.0144(9) Uani 1 1 d . . .
C25 C 0.0723(4) 0.8795(4) 0.75709(11) 0.0220(11) Uani 1 1 d . . .
H25A H 0.0509 0.9544 0.7634 0.026 Uiso 1 1 calc R . .
C26 C -0.0269(4) 0.8173(4) 0.73884(11) 0.0279(12) Uani 1 1 d . . .
H26A H -0.1160 0.8495 0.7330 0.033 Uiso 1 1 calc R . .
C27 C 0.0029(4) 0.7093(4) 0.72906(12) 0.0295(12) Uani 1 1 d . . .
H27A H -0.0650 0.6672 0.7164 0.035 Uiso 1 1 calc R . .
C28 C 0.1326(4) 0.6626(4) 0.73779(11) 0.0232(11) Uani 1 1 d . . .
H28A H 0.1540 0.5882 0.7311 0.028 Uiso 1 1 calc R . .
C29 C 0.2310(4) 0.7242(4) 0.75618(10) 0.0187(10) Uani 1 1 d . . .
H29A H 0.3195 0.6911 0.7620 0.022 Uiso 1 1 calc R . .
C30 C 0.4050(4) 0.9468(4) 0.75695(10) 0.0154(9) Uani 1 1 d . . .
C31 C 0.3680(4) 1.0445(4) 0.73978(11) 0.0190(10) Uani 1 1 d . . .
H31A H 0.2952 1.0911 0.7472 0.023 Uiso 1 1 calc R . .
C32 C 0.4340(4) 1.0752(4) 0.71242(11) 0.0225(11) Uani 1 1 d . . .
H32A H 0.4077 1.1428 0.7013 0.027 Uiso 1 1 calc R . .
C33 C 0.5395(4) 1.0072(4) 0.70099(11) 0.0232(11) Uani 1 1 d . . .
H33A H 0.5855 1.0280 0.6821 0.028 Uiso 1 1 calc R . .
C34 C 0.5767(4) 0.9092(4) 0.71748(11) 0.0222(11) Uani 1 1 d . . .
H34A H 0.6478 0.8619 0.7097 0.027 Uiso 1 1 calc R . .
C35 C 0.5108(4) 0.8796(4) 0.74537(10) 0.0194(10) Uani 1 1 d . . .
H35A H 0.5383 0.8127 0.7567 0.023 Uiso 1 1 calc R . .
C36 C 0.5581(4) 1.0984(4) 0.90905(12) 0.0240(11) Uani 1 1 d . . .
C37 C 0.6019(5) 1.0631(4) 0.93843(12) 0.0301(12) Uani 1 1 d . . .
C38 C 0.5923(5) 0.9406(4) 0.94804(13) 0.0410(14) Uani 1 1 d . . .
H38A H 0.5512 0.8968 0.9297 0.061 Uiso 1 1 calc R . .
H38B H 0.5330 0.9335 0.9666 0.061 Uiso 1 1 calc R . .
H38C H 0.6865 0.9118 0.9541 0.061 Uiso 1 1 calc R . .
C39 C 0.6628(6) 1.1413(5) 0.96377(14) 0.0566(17) Uani 1 1 d . . .
H39A H 0.6640 1.2182 0.9551 0.085 Uiso 1 1 calc R . .
H39B H 0.7590 1.1177 0.9701 0.085 Uiso 1 1 calc R . .
H39C H 0.6055 1.1393 0.9827 0.085 Uiso 1 1 calc R . .
C40 C 0.6326(5) 1.2410(4) 0.87320(13) 0.0373(14) Uani 1 1 d . . .
H40A H 0.6004 1.1937 0.8542 0.045 Uiso 1 1 calc R . .
C41 C 0.5979(6) 1.3635(5) 0.86630(17) 0.066(2) Uani 1 1 d . . .
H41A H 0.4969 1.3712 0.8610 0.099 Uiso 1 1 calc R . .
H41B H 0.6500 1.3896 0.8479 0.099 Uiso 1 1 calc R . .
H41C H 0.6244 1.4091 0.8855 0.099 Uiso 1 1 calc R . .
C42 C 0.7884(5) 1.2223(5) 0.88081(15) 0.0512(16) Uani 1 1 d . . .
H42A H 0.8059 1.1419 0.8849 0.077 Uiso 1 1 calc R . .
H42B H 0.8189 1.2660 0.9001 0.077 Uiso 1 1 calc R . .
H42C H 0.8410 1.2468 0.8623 0.077 Uiso 1 1 calc R . .
C43 C 0.1594(4) 0.9227(4) 0.92153(12) 0.0271(12) Uani 1 1 d . . .
C44 C 0.1218(5) 0.8488(5) 0.94343(12) 0.0346(13) Uani 1 1 d . . .
C45 C 0.0127(5) 0.8758(5) 0.96711(13) 0.0472(15) Uani 1 1 d . . .
H45A H -0.0252 0.9515 0.9626 0.071 Uiso 1 1 calc R . .
H45B H 0.0556 0.8734 0.9892 0.071 Uiso 1 1 calc R . .
H45C H -0.0634 0.8203 0.9649 0.071 Uiso 1 1 calc R . .
C46 C 0.1896(6) 0.7354(4) 0.94689(13) 0.0461(15) Uani 1 1 d . . .
H46A H 0.2579 0.7262 0.9302 0.069 Uiso 1 1 calc R . .
H46B H 0.1176 0.6765 0.9443 0.069 Uiso 1 1 calc R . .
H46C H 0.2376 0.7290 0.9684 0.069 Uiso 1 1 calc R . .
C47 C 0.2017(5) 1.1190(4) 0.93126(12) 0.0325(12) Uani 1 1 d . . .
H47A H 0.2826 1.1186 0.9169 0.039 Uiso 1 1 calc R . .
C48 C 0.1232(6) 1.2288(4) 0.92670(14) 0.0511(16) Uani 1 1 d . . .
H48A H 0.0911 1.2372 0.9039 0.077 Uiso 1 1 calc R . .
H48B H 0.1855 1.2917 0.9331 0.077 Uiso 1 1 calc R . .
H48C H 0.0419 1.2289 0.9402 0.077 Uiso 1 1 calc R . .
C49 C 0.2572(5) 1.1019(5) 0.96606(12) 0.0424(14) Uani 1 1 d . . .
H49A H 0.3086 1.0304 0.9678 0.064 Uiso 1 1 calc R . .
H49B H 0.1784 1.1002 0.9803 0.064 Uiso 1 1 calc R . .
H49C H 0.3204 1.1642 0.9725 0.064 Uiso 1 1 calc R . .
C50 C 0.710(3) 0.590(3) 0.9617(8) 0.182(12) Uiso 0.50 1 d P . .
C51 C 0.940(2) 0.491(2) 0.9854(6) 0.153(8) Uiso 0.50 1 d P . .
C52 C 0.836(4) 0.559(3) 0.9924(9) 0.220(13) Uiso 0.50 1 d P . .
C53 C 0.601(4) 0.549(3) 0.9813(10) 0.258(17) Uiso 0.50 1 d P . .
C54 C 0.736(5) 0.516(4) 0.9666(11) 0.26(2) Uiso 0.50 1 d P . .
C55 C 0.468(4) 0.458(3) 0.9714(10) 0.290(19) Uiso 0.50 1 d P . .

loop_
_atom_site_aniso_label
_atom_site_aniso_U_11
_atom_site_aniso_U_22
_atom_site_aniso_U_33
_atom_site_aniso_U_23
_atom_site_aniso_U_13
_atom_site_aniso_U_12
Zr1 0.0146(2) 0.0174(3) 0.0147(3) -0.0004(2) -0.00070(15) 0.00227(16)
O1 0.0196(15) 0.026(2) 0.020(2) -0.0036(15) -0.0045(12) 0.0016(12)
O2 0.0359(19) 0.027(2) 0.038(2) -0.0029(18) -0.0026(16) -0.0008(14)
O3 0.0223(16) 0.029(2) 0.019(2) -0.0011(15) 0.0048(13) 0.0053(12)
O4 0.0263(17) 0.040(2) 0.028(2) -0.0015(17) 0.0032(14) 0.0062(14)
C1 0.023(2) 0.014(3) 0.019(3) -0.001(2) -0.0064(18) 0.0036(17)
C2 0.019(2) 0.012(3) 0.022(3) 0.005(2) -0.0022(18) 0.0028(16)
C3 0.014(2) 0.018(3) 0.011(3) 0.007(2) -0.0007(16) 0.0036(16)
C4 0.012(2) 0.021(3) 0.019(3) 0.001(2) -0.0018(17) 0.0008(15)
C5 0.017(2) 0.025(3) 0.014(3) 0.002(2) -0.0033(17) 0.0095(16)
C6 0.018(2) 0.011(3) 0.013(3) -0.004(2) -0.0006(17) 0.0018(15)
C7 0.020(2) 0.014(3) 0.012(3) -0.001(2) 0.0039(17) 0.0033(16)
C8 0.019(2) 0.013(3) 0.014(3) 0.000(2) -0.0011(17) 0.0052(16)
C9 0.013(2) 0.015(3) 0.018(3) 0.000(2) 0.0014(17) 0.0044(15)
C10 0.013(2) 0.015(3) 0.012(3) -0.0036(19) 0.0005(16) 0.0008(15)
C11 0.027(2) 0.017(3) 0.019(3) 0.002(2) 0.0010(19) 0.0064(18)
C12 0.033(3) 0.015(3) 0.018(3) 0.003(2) 0.007(2) 0.0032(18)
C13 0.023(2) 0.015(3) 0.018(3) -0.005(2) 0.0036(18) 0.0001(17)
C14 0.017(2) 0.014(3) 0.020(3) 0.000(2) 0.0008(17) 0.0030(16)
C15 0.028(2) 0.022(3) 0.023(3) -0.001(2) 0.0099(19) -0.0069(19)
C16 0.044(3) 0.025(4) 0.040(4) -0.003(3) 0.008(2) -0.013(2)
C17 0.031(3) 0.042(4) 0.039(4) 0.005(3) 0.012(2) -0.010(2)
C18 0.023(3) 0.044(4) 0.039(4) 0.004(3) 0.002(2) -0.015(2)
C19 0.015(2) 0.021(3) 0.019(3) 0.003(2) 0.0018(17) 0.0024(17)
C20 0.015(2) 0.029(3) 0.027(3) 0.004(2) -0.0011(18) -0.0034(18)
C21 0.013(2) 0.038(3) 0.027(3) -0.005(2) -0.0042(18) 0.0027(19)
C22 0.019(2) 0.032(3) 0.019(3) -0.004(2) -0.0054(18) 0.0081(18)
C23 0.013(2) 0.010(2) 0.013(3) 0.0017(19) -0.0017(16) 0.0011(15)
C24 0.012(2) 0.018(3) 0.013(3) 0.004(2) -0.0001(16) -0.0025(15)
C25 0.023(2) 0.017(3) 0.026(3) -0.002(2) -0.0031(19) 0.0013(17)
C26 0.020(2) 0.034(3) 0.028(3) 0.002(3) -0.0115(19) -0.0018(19)
C27 0.025(2) 0.031(3) 0.030(3) -0.005(3) -0.011(2) -0.012(2)
C28 0.028(2) 0.023(3) 0.019(3) -0.007(2) 0.0019(19) -0.0033(18)
C29 0.018(2) 0.022(3) 0.016(3) 0.001(2) 0.0010(17) 0.0021(17)
C30 0.014(2) 0.020(3) 0.012(3) -0.005(2) -0.0019(15) -0.0054(17)
C31 0.019(2) 0.015(3) 0.022(3) 0.001(2) -0.0027(17) -0.0013(17)
C32 0.031(3) 0.017(3) 0.019(3) 0.005(2) -0.0037(19) -0.0090(18)
C33 0.021(2) 0.030(3) 0.018(3) 0.002(2) 0.0027(18) -0.0107(18)
C34 0.016(2) 0.030(3) 0.021(3) -0.003(2) -0.0012(18) -0.0032(17)
C35 0.020(2) 0.021(3) 0.017(3) 0.004(2) -0.0007(18) -0.0033(17)
C36 0.024(2) 0.020(3) 0.028(3) 0.000(2) -0.006(2) -0.0032(18)
C37 0.036(3) 0.031(3) 0.023(3) 0.000(3) -0.004(2) -0.004(2)
C38 0.045(3) 0.047(4) 0.030(4) 0.009(3) -0.008(2) 0.000(2)
C39 0.068(4) 0.064(5) 0.036(4) -0.007(3) -0.014(3) -0.014(3)
C40 0.031(3) 0.039(4) 0.041(4) 0.003(3) -0.005(2) -0.013(2)
C41 0.054(4) 0.047(4) 0.094(6) 0.034(4) -0.020(3) -0.013(3)
C42 0.041(3) 0.043(4) 0.069(5) 0.003(3) 0.002(3) -0.014(2)
C43 0.026(2) 0.031(3) 0.025(3) -0.003(2) 0.003(2) 0.0042(19)
C44 0.038(3) 0.039(4) 0.028(3) -0.001(3) 0.006(2) -0.004(2)
C45 0.043(3) 0.069(4) 0.031(4) -0.003(3) 0.014(2) -0.014(3)
C46 0.068(4) 0.039(4) 0.034(4) -0.002(3) 0.017(3) -0.005(3)
C47 0.037(3) 0.034(3) 0.027(3) -0.009(3) 0.004(2) 0.006(2)
C48 0.067(4) 0.037(4) 0.049(4) -0.006(3) -0.003(3) 0.016(3)
C49 0.047(3) 0.048(4) 0.032(4) -0.009(3) -0.004(3) -0.001(2)

loop_
_atom_type_symbol
_atom_type_description
_atom_type_scat_dispersion_real
_atom_type_scat_dispersion_imag
_atom_type_scat_source
C C 0.0033 0.0016 'International Tables Vol C Tables 4.2.6.8 and 6.1.1.4'
H H 0.0000 0.0000 'International Tables Vol C Tables 4.2.6.8 and 6.1.1.4'
O O 0.0106 0.0060 'International Tables Vol C Tables 4.2.6.8 and 6.1.1.4'
Zr Zr -2.9673 0.5597 'International Tables Vol C Tables 4.2.6.8 and 6.1.1.4'

loop_
_geom_angle_atom_site_label_1
_geom_angle_atom_site_label_2
_geom_angle_atom_site_label_3
_geom_angle
_geom_angle_site_symmetry_1
_geom_angle_site_symmetry_3
_geom_angle_publ_flag
O1 Zr1 O3 96.69(12) . . ?
O1 Zr1 C4 139.92(13) . . ?
O3 Zr1 C4 95.09(13) . . ?
O1 Zr1 C3 125.29(13) . . ?
O3 Zr1 C3 128.00(12) . . ?
C4 Zr1 C3 33.16(13) . . ?
O1 Zr1 C10 121.46(12) . . ?
O3 Zr1 C10 128.84(13) . . ?
C4 Zr1 C10 77.57(13) . . ?
C3 Zr1 C10 56.03(13) . . ?
O1 Zr1 C2 92.97(13) . . ?
O3 Zr1 C2 137.82(12) . . ?
C4 Zr1 C2 54.51(13) . . ?
C3 Zr1 C2 33.28(13) . . ?
C10 Zr1 C2 77.24(14) . . ?
O1 Zr1 C5 111.19(13) . . ?
O3 Zr1 C5 84.48(13) . . ?
C4 Zr1 C5 32.59(13) . . ?
C3 Zr1 C5 54.50(13) . . ?
C10 Zr1 C5 108.21(13) . . ?
C2 Zr1 C5 53.90(13) . . ?
O1 Zr1 C1 85.96(12) . . ?
O3 Zr1 C1 107.47(13) . . ?
C4 Zr1 C1 53.97(13) . . ?
C3 Zr1 C1 54.51(14) . . ?
C10 Zr1 C1 107.93(14) . . ?
C2 Zr1 C1 32.47(13) . . ?
C5 Zr1 C1 32.25(13) . . ?
O1 Zr1 C9 88.53(12) . . ?
O3 Zr1 C9 138.25(13) . . ?
C4 Zr1 C9 107.21(13) . . ?
C3 Zr1 C9 78.00(13) . . ?
C10 Zr1 C9 33.40(11) . . ?
C2 Zr1 C9 82.78(13) . . ?
C5 Zr1 C9 131.85(14) . . ?
C1 Zr1 C9 114.22(14) . . ?
O1 Zr1 C6 133.00(12) . . ?
O3 Zr1 C6 95.98(13) . . ?
C4 Zr1 C6 83.27(13) . . ?
C3 Zr1 C6 77.88(14) . . ?
C10 Zr1 C6 33.25(13) . . ?
C2 Zr1 C6 106.89(14) . . ?
C5 Zr1 C6 114.97(13) . . ?
C1 Zr1 C6 131.93(14) . . ?
C9 Zr1 C6 53.85(12) . . ?
O1 Zr1 C8 81.31(12) . . ?
O3 Zr1 C8 108.70(12) . . ?
C4 Zr1 C8 129.99(13) . . ?
C3 Zr1 C8 106.92(13) . . ?
C10 Zr1 C8 53.09(12) . . ?
C2 Zr1 C8 113.33(13) . . ?
C5 Zr1 C8 161.16(13) . . ?
C1 Zr1 C8 142.73(13) . . ?
C9 Zr1 C8 31.17(12) . . ?
C6 Zr1 C8 51.78(12) . . ?
O1 Zr1 C7 104.98(12) . . ?
O3 Zr1 C7 87.16(12) . . ?
C4 Zr1 C7 113.78(13) . . ?
C3 Zr1 C7 106.79(13) . . ?
C10 Zr1 C7 52.97(13) . . ?
C2 Zr1 C7 129.48(13) . . ?
C5 Zr1 C7 143.56(13) . . ?
C1 Zr1 C7 160.84(13) . . ?
C9 Zr1 C7 51.75(13) . . ?
C6 Zr1 C7 31.12(11) . . ?
C8 Zr1 C7 30.34(11) . . ?
C36 O1 Zr1 152.9(3) . . ?
C36 O2 C40 114.7(4) . . ?
C43 O3 Zr1 152.2(3) . . ?
C43 O4 C47 114.3(3) . . ?
C2 C1 C5 107.8(4) . . ?
C2 C1 Zr1 71.6(2) . . ?
C5 C1 Zr1 73.6(2) . . ?
C1 C2 C3 108.9(4) . . ?
C1 C2 Zr1 75.9(3) . . ?
C3 C2 Zr1 73.3(2) . . ?
C4 C3 C2 106.4(4) . . ?
C4 C3 C23 125.3(4) . . ?
C2 C3 C23 124.9(3) . . ?
C4 C3 Zr1 73.3(2) . . ?
C2 C3 Zr1 73.4(2) . . ?
C23 C3 Zr1 102.2(2) . . ?
C5 C4 C3 108.9(4) . . ?
C5 C4 Zr1 75.8(2) . . ?
C3 C4 Zr1 73.6(2) . . ?
C4 C5 C1 108.0(4) . . ?
C4 C5 Zr1 71.6(2) . . ?
C1 C5 Zr1 74.1(2) . . ?
C14 C6 C7 119.6(4) . . ?
C14 C6 C10 131.9(4) . . ?
C7 C6 C10 108.5(3) . . ?
C14 C6 Zr1 115.2(3) . . ?
C7 C6 Zr1 80.6(2) . . ?
C10 C6 Zr1 70.2(2) . . ?
C11 C7 C8 132.8(4) . . ?
C11 C7 C6 118.9(4) . . ?
C8 C7 C6 108.3(4) . . ?
C11 C7 Zr1 124.1(3) . . ?
C8 C7 Zr1 74.5(2) . . ?
C6 C7 Zr1 68.3(2) . . ?
C22 C8 C7 131.3(4) . . ?
C22 C8 C9 120.3(4) . . ?
C7 C8 C9 108.4(3) . . ?
C22 C8 Zr1 120.2(3) . . ?
C7 C8 Zr1 75.1(2) . . ?
C9 C8 Zr1 68.4(2) . . ?
C19 C9 C8 119.0(3) . . ?
C19 C9 C10 132.5(4) . . ?
C8 C9 C10 108.3(3) . . ?
C19 C9 Zr1 113.1(3) . . ?
C8 C9 Zr1 80.4(2) . . ?
C10 C9 Zr1 70.3(2) . . ?
C6 C10 C9 106.5(3) . . ?
C6 C10 C23 125.7(3) . . ?
C9 C10 C23 126.3(4) . . ?
C6 C10 Zr1 76.6(2) . . ?
C9 C10 Zr1 76.3(2) . . ?
C23 C10 Zr1 102.4(2) . . ?
C12 C11 C7 119.9(4) . . ?
C11 C12 C13 121.4(4) . . ?
C14 C13 C12 119.9(4) . . ?
C14 C13 C15 121.7(4) . . ?
C12 C13 C15 118.3(4) . . ?
C13 C14 C6 120.0(4) . . ?
C17 C15 C18 108.4(4) . . ?
C17 C15 C13 110.3(4) . . ?
C18 C15 C13 112.2(4) . . ?
C17 C15 C16 109.3(4) . . ?
C18 C15 C16 109.1(4) . . ?
C13 C15 C16 107.5(3) . . ?
C20 C19 C9 118.5(4) . . ?
C19 C20 C21 122.6(4) . . ?
C22 C21 C20 120.6(4) . . ?
C21 C22 C8 119.0(4) . . ?
C10 C23 C30 114.7(3) . . ?
C10 C23 C3 99.4(3) . . ?
C30 C23 C3 113.7(3) . . ?
C10 C23 C24 113.9(3) . . ?
C30 C23 C24 102.6(3) . . ?
C3 C23 C24 113.1(3) . . ?
C29 C24 C25 117.7(4) . . ?
C29 C24 C23 120.6(3) . . ?
C25 C24 C23 121.4(4) . . ?
C26 C25 C24 120.7(4) . . ?
C27 C26 C25 120.5(4) . . ?
C26 C27 C28 119.4(4) . . ?
C29 C28 C27 120.1(4) . . ?
C28 C29 C24 121.5(4) . . ?
C35 C30 C31 117.9(4) . . ?
C35 C30 C23 119.8(4) . . ?
C31 C30 C23 121.6(3) . . ?
C32 C31 C30 121.6(4) . . ?
C31 C32 C33 120.0(4) . . ?
C34 C33 C32 119.3(4) . . ?
C33 C34 C35 120.4(4) . . ?
C34 C35 C30 120.8(4) . . ?
C37 C36 O1 124.9(4) . . ?
C37 C36 O2 122.0(4) . . ?
O1 C36 O2 113.1(4) . . ?
C36 C37 C39 122.4(5) . . ?
C36 C37 C38 121.5(4) . . ?
C39 C37 C38 116.1(4) . . ?
O2 C40 C41 105.5(5) . . ?
O2 C40 C42 110.2(4) . . ?
C41 C40 C42 112.4(4) . . ?
C44 C43 O3 125.3(4) . . ?
C44 C43 O4 120.7(4) . . ?
O3 C43 O4 114.0(4) . . ?
C43 C44 C46 121.9(5) . . ?
C43 C44 C45 121.9(5) . . ?
C46 C44 C45 116.2(5) . . ?
O4 C47 C48 105.8(4) . . ?
O4 C47 C49 112.0(4) . . ?
C48 C47 C49 112.2(4) . . ?
C54 C50 C53 76(4) . . ?
C54 C50 C52 58(4) . . ?
C53 C50 C52 91(2) . . ?
C52 C51 C51 105(3) . 3_767 ?
C51 C52 C54 95(3) . . ?
C51 C52 C50 118(3) . . ?
C54 C52 C50 32(2) . . ?
C50 C53 C54 36(2) . . ?
C50 C53 C55 129(4) . . ?
C54 C53 C55 112(4) . . ?
C50 C54 C52 89(4) . . ?
C50 C54 C53 68(4) . . ?
C52 C54 C53 99(3) . . ?

loop_
_geom_bond_atom_site_label_1
_geom_bond_atom_site_label_2
_geom_bond_distance
_geom_bond_site_symmetry_2
_geom_bond_publ_flag
Zr1 O1 1.964(3) . ?
Zr1 O3 1.981(3) . ?
Zr1 C4 2.486(4) . ?
Zr1 C3 2.490(4) . ?
Zr1 C10 2.491(4) . ?
Zr1 C2 2.491(4) . ?
Zr1 C5 2.539(4) . ?
Zr1 C1 2.546(4) . ?
Zr1 C9 2.571(4) . ?
Zr1 C6 2.575(4) . ?
Zr1 C8 2.727(4) . ?
Zr1 C7 2.735(4) . ?
O1 C36 1.349(5) . ?
O2 C36 1.373(5) . ?
O2 C40 1.454(6) . ?
O3 C43 1.352(5) . ?
O4 C43 1.390(5) . ?
O4 C47 1.458(6) . ?
C1 C2 1.409(6) . ?
C1 C5 1.413(6) . ?
C2 C3 1.426(6) . ?
C3 C4 1.420(5) . ?
C3 C23 1.537(6) . ?
C4 C5 1.411(6) . ?
C6 C14 1.423(5) . ?
C6 C7 1.433(5) . ?
C6 C10 1.451(6) . ?
C7 C11 1.407(6) . ?
C7 C8 1.429(5) . ?
C8 C22 1.426(5) . ?
C8 C9 1.431(6) . ?
C9 C19 1.419(5) . ?
C9 C10 1.456(5) . ?
C10 C23 1.531(5) . ?
C11 C12 1.375(6) . ?
C12 C13 1.419(6) . ?
C13 C14 1.366(6) . ?
C13 C15 1.543(5) . ?
C15 C17 1.535(6) . ?
C15 C18 1.541(6) . ?
C15 C16 1.544(6) . ?
C19 C20 1.376(5) . ?
C20 C21 1.405(6) . ?
C21 C22 1.364(6) . ?
C23 C30 1.531(5) . ?
C23 C24 1.538(5) . ?
C24 C29 1.389(6) . ?
C24 C25 1.397(5) . ?
C25 C26 1.388(5) . ?
C26 C27 1.376(6) . ?
C27 C28 1.384(6) . ?
C28 C29 1.382(5) . ?
C30 C35 1.391(6) . ?
C30 C31 1.393(6) . ?
C31 C32 1.373(6) . ?
C32 C33 1.392(6) . ?
C33 C34 1.382(6) . ?
C34 C35 1.388(6) . ?
C36 C37 1.329(6) . ?
C37 C39 1.491(7) . ?
C37 C38 1.510(6) . ?
C40 C41 1.513(7) . ?
C40 C42 1.517(6) . ?
C43 C44 1.322(7) . ?
C44 C46 1.495(7) . ?
C44 C45 1.502(7) . ?
C47 C48 1.508(6) . ?
C47 C49 1.517(7) . ?
C50 C54 0.92(5) . ?
C50 C53 1.44(5) . ?
C50 C52 1.73(4) . ?
C51 C52 1.33(3) . ?
C51 C51 1.63(4) 3_767 ?
C52 C54 1.48(4) . ?
C53 C54 1.51(5) . ?
C53 C55 1.70(4) . ?
